data_7108543
loop_
_publ_author_name
'Jun-Li Hou'
'Xiao-Bo Hu'
'Zhenxia Chen'
'Lei Chen'
'Ling Zhang'
'Zhan-Ting Li'

_publ_section_title
;
 Pillar[n]arenes (n = 8-10) with two cavities: synthesis, structures and
 complexing properties
;
_journal_name_full Chem.Commun.
_journal_page_first 10999
_journal_paper_doi 10.1039/c2cc36027f
_journal_volume 48
_journal_year 2012
_chemical_formula_sum 'C88 H112 O16'
_chemical_formula_weight 1425.78
_chemical_name_systematic
;
?
;
_space_group_IT_number 14
_symmetry_cell_setting monoclinic
_symmetry_space_group_name_Hall '-P 2yn'
_symmetry_space_group_name_H-M 'P 1 21/n 1'
_atom_sites_solution_hydrogens geom
_atom_sites_solution_primary direct
_atom_sites_solution_secondary difmap
_audit_creation_method SHELXL-97
_cell_angle_alpha 90.00
_cell_angle_beta 95.489(2)
_cell_angle_gamma 90.00
_cell_formula_units_Z 4
_cell_length_a 11.5582(15)
_cell_length_b 23.309(3)
_cell_length_c 34.534(4)
_cell_measurement_reflns_used 7398
_cell_measurement_temperature 173(2)
_cell_measurement_theta_max 26.90
_cell_measurement_theta_min 2.37
_cell_volume 9261(2)
_computing_cell_refinement 'Bruker SAINT'
_computing_data_collection 'Bruker APEX2'
_computing_data_reduction 'Bruker SAINT'
_computing_molecular_graphics 'Bruker SHELXTL'
_computing_publication_material 'Bruker SHELXTL'
_computing_structure_refinement 'SHELXL-97 (Sheldrick, 1997)'
_computing_structure_solution 'SHELXS-97 (Sheldrick, 1990)'
_diffrn_ambient_temperature 173(2)
_diffrn_measured_fraction_theta_full 0.998
_diffrn_measured_fraction_theta_max 0.998
_diffrn_measurement_device_type 'Bruker APEX-II CCD'
_diffrn_measurement_method '\f and \w scans'
_diffrn_radiation_monochromator graphite
_diffrn_radiation_source 'fine-focus sealed tube'
_diffrn_radiation_type MoK\a
_diffrn_radiation_wavelength 0.71073
_diffrn_reflns_av_R_equivalents 0.0647
_diffrn_reflns_av_sigmaI/netI 0.0792
_diffrn_reflns_limit_h_max 13
_diffrn_reflns_limit_h_min -13
_diffrn_reflns_limit_k_max 27
_diffrn_reflns_limit_k_min -22
_diffrn_reflns_limit_l_max 41
_diffrn_reflns_limit_l_min -41
_diffrn_reflns_number 55205
_diffrn_reflns_theta_full 25.01
_diffrn_reflns_theta_max 25.01
_diffrn_reflns_theta_min 1.06
_diffrn_standards_number 0
_exptl_absorpt_coefficient_mu 0.069
_exptl_absorpt_correction_T_max 0.9863
_exptl_absorpt_correction_T_min 0.9829
_exptl_absorpt_correction_type multi-scan
_exptl_absorpt_process_details sadabs
_exptl_crystal_colour colourless
_exptl_crystal_density_diffrn 1.023
_exptl_crystal_density_method 'not measured'
_exptl_crystal_description block
_exptl_crystal_F_000 3072
_exptl_crystal_size_max 0.25
_exptl_crystal_size_mid 0.20
_exptl_crystal_size_min 0.20
_platon_squeeze_details
;
The disordered solvents within the void were not crystallographically
well defined.

The SQUEEZE routine of the program PLATON was used
in order to eliminate the contribution of disordered solvents molecules,
thereby a final model based only on the ordered part of the crystal structure
was obtained.

The SQUEEZE routine suggested that
a total potential solvent area volume of 1660.1 Ang^3^,
and a void electron population of 329 per cell.
Because the solvent we used in the synthesis is acetonitrile,
the amount of the disordered solvent was 16 per cell suggested by electron count.
The overall formula should be (C88H112O16).4(CH3CN), considering the contribution of solvent.

Refinement after the SQUEEZE routine gave significantly improved R values.
[R values before SQUEEZE]
R1 = 0.1803, wR2 = 0.4899, GooF = S = 1.857 for all data
;
_refine_diff_density_max 0.225
_refine_diff_density_min -0.240
_refine_diff_density_rms 0.056
_refine_ls_extinction_method none
_refine_ls_goodness_of_fit_ref 0.930
_refine_ls_hydrogen_treatment constr
_refine_ls_matrix_type full
_refine_ls_number_parameters 953
_refine_ls_number_reflns 16296
_refine_ls_number_restraints 0
_refine_ls_restrained_S_all 0.930
_refine_ls_R_factor_all 0.1201
_refine_ls_R_factor_gt 0.0623
_refine_ls_shift/su_max 0.001
_refine_ls_shift/su_mean 0.000
_refine_ls_structure_factor_coef Fsqd
_refine_ls_weighting_details 'calc w=1/[\s^2^(Fo^2^)+(0.1031P)^2^+0.0000P] where P=(Fo^2^+2Fc^2^)/3'
_refine_ls_weighting_scheme calc
_refine_ls_wR_factor_gt 0.1651
_refine_ls_wR_factor_ref 0.1893
_reflns_number_gt 8627
_reflns_number_total 16296
_reflns_threshold_expression >2sigma(I)
_cod_data_source_file c2cc36027f.txt
_cod_data_source_block m11231d
_cod_original_sg_symbol_H-M P2(1)/n
_cod_database_code 7108543

loop_
_symmetry_equiv_pos_as_xyz
'x, y, z'
'-x+1/2, y+1/2, -z+1/2'
'-x, -y, -z'
'x-1/2, -y-1/2, z-1/2'

loop_
_atom_site_label
_atom_site_type_symbol
_atom_site_fract_x
_atom_site_fract_y
_atom_site_fract_z
_atom_site_U_iso_or_equiv
_atom_site_adp_type
_atom_site_occupancy
_atom_site_symmetry_multiplicity
_atom_site_calc_flag
_atom_site_refinement_flags
O1 O 1.27536(17) 1.03679(8) 0.47100(6) 0.0413(5) Uani 1 1 d .
O2 O 0.96711(18) 0.85457(9) 0.46633(6) 0.0450(5) Uani 1 1 d .
O3 O 1.39298(19) 0.81661(8) 0.46393(5) 0.0432(5) Uani 1 1 d .
O4 O 1.52129(19) 0.98815(9) 0.36551(5) 0.0461(6) Uani 1 1 d .
O5 O 1.3755(2) 0.78654(9) 0.31915(6) 0.0510(6) Uani 1 1 d .
O6 O 1.25582(19) 0.99148(9) 0.24615(6) 0.0460(5) Uani 1 1 d .
O7 O 1.0652(2) 0.79591(9) 0.19981(6) 0.0524(6) Uani 1 1 d .
O8 O 1.11310(19) 0.97455(9) 0.09742(6) 0.0509(6) Uani 1 1 d .
O9 O 0.89066(18) 0.78246(9) 0.05636(6) 0.0448(5) Uani 1 1 d .
O10 O 0.73790(16) 1.00324(8) 0.02202(6) 0.0402(5) Uani 1 1 d .
O11 O 0.47476(17) 0.82860(8) 0.05929(5) 0.0376(5) Uani 1 1 d .
O12 O 0.47885(19) 1.04277(8) 0.12858(6) 0.0442(5) Uani 1 1 d .
O13 O 0.47590(18) 0.84385(9) 0.20471(5) 0.0435(5) Uani 1 1 d .
O14 O 0.7722(2) 1.02489(10) 0.24605(7) 0.0622(7) Uani 1 1 d .
O15 O 0.79616(18) 0.83292(8) 0.32738(6) 0.0439(5) Uani 1 1 d .
O16 O 0.9067(2) 1.04768(9) 0.38784(6) 0.0545(6) Uani 1 1 d .
C1 C 1.1960(2) 0.99216(12) 0.46939(7) 0.0311(7) Uani 1 1 d .
C2 C 1.0787(3) 0.99873(12) 0.45793(7) 0.0340(7) Uani 1 1 d .
H2 H 1.0497 1.0358 0.4509 0.041 Uiso 1 1 calc R
C3 C 1.0025(2) 0.95267(12) 0.45644(7) 0.0322(7) Uani 1 1 d .
C4 C 1.0461(3) 0.89897(13) 0.46812(8) 0.0351(7) Uani 1 1 d .
C5 C 1.1646(3) 0.89273(13) 0.47993(7) 0.0357(7) Uani 1 1 d .
H5 H 1.1934 0.8560 0.4880 0.043 Uiso 1 1 calc R
C6 C 1.2414(2) 0.93865(12) 0.48025(7) 0.0312(7) Uani 1 1 d .
C7 C 1.2331(3) 1.09381(12) 0.46471(9) 0.0421(8) Uani 1 1 d .
H7A H 1.1723 1.1024 0.4822 0.050 Uiso 1 1 calc R
H7B H 1.1994 1.0986 0.4375 0.050 Uiso 1 1 calc R
C8 C 1.3359(3) 1.13311(15) 0.47329(13) 0.0746(12) Uani 1 1 d .
H8A H 1.3638 1.1305 0.5009 0.112 Uiso 1 1 calc R
H8B H 1.3126 1.1727 0.4670 0.112 Uiso 1 1 calc R
H8C H 1.3983 1.1217 0.4576 0.112 Uiso 1 1 calc R
C9 C 1.0083(3) 0.79900(13) 0.47846(10) 0.0525(9) Uani 1 1 d .
H9A H 1.0375 0.7995 0.5064 0.063 Uiso 1 1 calc R
H9B H 1.0723 0.7868 0.4632 0.063 Uiso 1 1 calc R
C10 C 0.9060(3) 0.75831(15) 0.47155(12) 0.0693(11) Uani 1 1 d .
H10A H 0.8410 0.7726 0.4851 0.104 Uiso 1 1 calc R
H10B H 0.9287 0.7202 0.4815 0.104 Uiso 1 1 calc R
H10C H 0.8821 0.7558 0.4436 0.104 Uiso 1 1 calc R
C11 C 1.3711(2) 0.92945(13) 0.48897(7) 0.0350(7) Uani 1 1 d .
H11A H 1.4076 0.9648 0.5003 0.042 Uiso 1 1 calc R
H11B H 1.3855 0.8981 0.5081 0.042 Uiso 1 1 calc R
C12 C 1.4242(2) 0.91428(12) 0.45190(7) 0.0314(7) Uani 1 1 d .
C13 C 1.4595(3) 0.95798(12) 0.42799(8) 0.0353(7) Uani 1 1 d .
H13 H 1.4600 0.9965 0.4369 0.042 Uiso 1 1 calc R
C14 C 1.4937(2) 0.94603(12) 0.39151(8) 0.0337(7) Uani 1 1 d .
C15 C 1.4950(2) 0.88949(12) 0.37799(7) 0.0314(7) Uani 1 1 d .
C16 C 1.4645(2) 0.84632(12) 0.40251(8) 0.0340(7) Uani 1 1 d .
H16 H 1.4683 0.8075 0.3942 0.041 Uiso 1 1 calc R
C17 C 1.4286(2) 0.85816(12) 0.43887(8) 0.0328(7) Uani 1 1 d .
C18 C 1.3946(3) 0.75820(13) 0.45291(9) 0.0529(9) Uani 1 1 d .
H18A H 1.3673 0.7551 0.4249 0.064 Uiso 1 1 calc R
H18B H 1.3393 0.7367 0.4677 0.064 Uiso 1 1 calc R
C19 C 1.5119(4) 0.73090(17) 0.45981(11) 0.0817(13) Uani 1 1 d .
H19A H 1.5636 0.7471 0.4417 0.123 Uiso 1 1 calc R
H19B H 1.5047 0.6894 0.4556 0.123 Uiso 1 1 calc R
H19C H 1.5443 0.7383 0.4866 0.123 Uiso 1 1 calc R
C20 C 1.5681(3) 1.04047(13) 0.37978(9) 0.0479(8) Uani 1 1 d .
H20A H 1.6400 1.0337 0.3971 0.057 Uiso 1 1 calc R
H20B H 1.5116 1.0608 0.3947 0.057 Uiso 1 1 calc R
C21 C 1.5940(3) 1.07539(14) 0.34523(10) 0.0582(10) Uani 1 1 d .
H21A H 1.6426 1.0530 0.3291 0.087 Uiso 1 1 calc R
H21B H 1.6354 1.1104 0.3541 0.087 Uiso 1 1 calc R
H21C H 1.5211 1.0856 0.3300 0.087 Uiso 1 1 calc R
C22 C 1.5234(2) 0.87716(13) 0.33663(8) 0.0361(7) Uani 1 1 d .
H22A H 1.5834 0.9045 0.3295 0.043 Uiso 1 1 calc R
H22B H 1.5554 0.8379 0.3354 0.043 Uiso 1 1 calc R
C23 C 1.4172(2) 0.88239(12) 0.30797(7) 0.0305(7) Uani 1 1 d .
C24 C 1.3897(2) 0.93419(12) 0.28946(7) 0.0317(7) Uani 1 1 d .
H24 H 1.4410 0.9659 0.2939 0.038 Uiso 1 1 calc R
C25 C 1.2881(3) 0.94071(12) 0.26444(7) 0.0317(7) Uani 1 1 d .
C26 C 1.2131(2) 0.89515(13) 0.25730(7) 0.0324(7) Uani 1 1 d .
C27 C 1.2405(3) 0.84319(13) 0.27500(8) 0.0370(7) Uani 1 1 d .
H27 H 1.1899 0.8114 0.2700 0.044 Uiso 1 1 calc R
C28 C 1.3419(3) 0.83667(12) 0.30022(7) 0.0361(7) Uani 1 1 d .
C29 C 1.3030(3) 0.73716(13) 0.31362(9) 0.0554(10) Uani 1 1 d .
H29A H 1.2935 0.7262 0.2858 0.067 Uiso 1 1 calc R
H29B H 1.2253 0.7451 0.3222 0.067 Uiso 1 1 calc R
C30 C 1.3618(4) 0.68991(15) 0.33756(11) 0.0833(14) Uani 1 1 d .
H30A H 1.4369 0.6812 0.3279 0.125 Uiso 1 1 calc R
H30B H 1.3127 0.6556 0.3356 0.125 Uiso 1 1 calc R
H30C H 1.3743 0.7021 0.3648 0.125 Uiso 1 1 calc R
C31 C 1.3245(3) 1.04125(13) 0.25524(10) 0.0569(10) Uani 1 1 d .
H31A H 1.4050 1.0352 0.2486 0.068 Uiso 1 1 calc R
H31B H 1.3269 1.0501 0.2833 0.068 Uiso 1 1 calc R
C32 C 1.2686(5) 1.08891(17) 0.23173(15) 0.119(2) Uani 1 1 d .
H32A H 1.2615 1.0783 0.2041 0.178 Uiso 1 1 calc R
H32B H 1.3162 1.1236 0.2356 0.178 Uiso 1 1 calc R
H32C H 1.1911 1.0963 0.2400 0.178 Uiso 1 1 calc R
C33 C 1.0989(3) 0.90287(14) 0.23291(8) 0.0419(8) Uani 1 1 d .
H33A H 1.0709 0.9423 0.2371 0.050 Uiso 1 1 calc R
H33B H 1.0419 0.8762 0.2428 0.050 Uiso 1 1 calc R
C34 C 1.0981(2) 0.89346(13) 0.18914(8) 0.0334(7) Uani 1 1 d .
C35 C 1.0773(2) 0.83924(13) 0.17345(8) 0.0368(7) Uani 1 1 d .
C36 C 1.0674(2) 0.83129(13) 0.13312(8) 0.0377(7) Uani 1 1 d .
H36 H 1.0532 0.7939 0.1228 0.045 Uiso 1 1 calc R
C37 C 1.0778(2) 0.87678(13) 0.10805(8) 0.0341(7) Uani 1 1 d .
C38 C 1.1025(2) 0.93069(13) 0.12375(8) 0.0357(7) Uani 1 1 d .
C39 C 1.1107(2) 0.93851(13) 0.16411(8) 0.0373(7) Uani 1 1 d .
H39 H 1.1253 0.9758 0.1745 0.045 Uiso 1 1 calc R
C40 C 1.0342(4) 0.74063(15) 0.18674(10) 0.0712(12) Uani 1 1 d .
H40A H 1.0986 0.7228 0.1741 0.085 Uiso 1 1 calc R
H40B H 0.9646 0.7421 0.1677 0.085 Uiso 1 1 calc R
C41 C 1.0092(6) 0.70686(19) 0.22164(13) 0.132(3) Uani 1 1 d .
H41A H 1.0772 0.7077 0.2409 0.198 Uiso 1 1 calc R
H41B H 0.9915 0.6671 0.2140 0.198 Uiso 1 1 calc R
H41C H 0.9423 0.7236 0.2330 0.198 Uiso 1 1 calc R
C42 C 1.1578(3) 1.02839(13) 0.11096(9) 0.0489(8) Uani 1 1 d .
H42A H 1.2324 1.0231 0.1272 0.059 Uiso 1 1 calc R
H42B H 1.1023 1.0475 0.1269 0.059 Uiso 1 1 calc R
C43 C 1.1756(4) 1.06438(16) 0.07563(11) 0.0707(11) Uani 1 1 d .
H43A H 1.2287 1.0445 0.0596 0.106 Uiso 1 1 calc R
H43B H 1.2091 1.1015 0.0840 0.106 Uiso 1 1 calc R
H43C H 1.1008 1.0705 0.0604 0.106 Uiso 1 1 calc R
C44 C 1.0580(2) 0.86815(14) 0.06426(8) 0.0386(7) Uani 1 1 d .
H44A H 1.0777 0.8282 0.0578 0.046 Uiso 1 1 calc R
H44B H 1.1100 0.8941 0.0512 0.046 Uiso 1 1 calc R
C45 C 0.9322(2) 0.88035(13) 0.04925(7) 0.0316(7) Uani 1 1 d .
C46 C 0.8956(2) 0.93601(12) 0.03997(7) 0.0325(7) Uani 1 1 d .
H46 H 0.9512 0.9661 0.0408 0.039 Uiso 1 1 calc R
C47 C 0.7796(2) 0.94843(12) 0.02959(7) 0.0315(7) Uani 1 1 d .
C48 C 0.6973(2) 0.90509(12) 0.02723(7) 0.0275(6) Uani 1 1 d .
C49 C 0.7345(2) 0.84898(12) 0.03506(7) 0.0321(7) Uani 1 1 d .
H49 H 0.6796 0.8186 0.0325 0.039 Uiso 1 1 calc R
C50 C 0.8502(2) 0.83684(12) 0.04645(7) 0.0324(7) Uani 1 1 d .
C51 C 0.8085(3) 0.73706(12) 0.05723(8) 0.0407(8) Uani 1 1 d .
H51A H 0.7708 0.7296 0.0308 0.049 Uiso 1 1 calc R
H51B H 0.7476 0.7473 0.0743 0.049 Uiso 1 1 calc R
C52 C 0.8732(3) 0.68537(14) 0.07246(10) 0.0605(10) Uani 1 1 d .
H52A H 0.9437 0.6808 0.0591 0.091 Uiso 1 1 calc R
H52B H 0.8239 0.6514 0.0679 0.091 Uiso 1 1 calc R
H52C H 0.8946 0.6898 0.1004 0.091 Uiso 1 1 calc R
C53 C 0.8188(3) 1.04923(13) 0.02357(9) 0.0434(8) Uani 1 1 d .
H53A H 0.8742 1.0439 0.0037 0.052 Uiso 1 1 calc R
H53B H 0.8633 1.0509 0.0495 0.052 Uiso 1 1 calc R
C54 C 0.7509(3) 1.10346(13) 0.01586(10) 0.0529(9) Uani 1 1 d .
H54A H 0.7054 1.1008 -0.0095 0.079 Uiso 1 1 calc R
H54B H 0.8046 1.1360 0.0158 0.079 Uiso 1 1 calc R
H54C H 0.6984 1.1090 0.0362 0.079 Uiso 1 1 calc R
C55 C 0.5678(2) 0.91786(12) 0.01890(7) 0.0306(7) Uani 1 1 d .
H55A H 0.5567 0.9526 0.0025 0.037 Uiso 1 1 calc R
H55B H 0.5285 0.8853 0.0047 0.037 Uiso 1 1 calc R
C56 C 0.5160(2) 0.92720(12) 0.05695(7) 0.0274(6) Uani 1 1 d .
C57 C 0.4748(2) 0.88153(11) 0.07773(7) 0.0280(6) Uani 1 1 d .
C58 C 0.4380(2) 0.88973(12) 0.11461(7) 0.0312(7) Uani 1 1 d .
H58 H 0.4097 0.8581 0.1282 0.037 Uiso 1 1 calc R
C59 C 0.4424(2) 0.94390(12) 0.13168(7) 0.0294(6) Uani 1 1 d .
C60 C 0.4797(2) 0.99015(11) 0.11057(8) 0.0302(6) Uani 1 1 d .
C61 C 0.5163(2) 0.98161(12) 0.07390(7) 0.0294(6) Uani 1 1 d .
H61 H 0.5423 1.0135 0.0600 0.035 Uiso 1 1 calc R
C62 C 0.4453(3) 0.77910(12) 0.08062(8) 0.0387(7) Uani 1 1 d .
H62A H 0.4794 0.7829 0.1079 0.046 Uiso 1 1 calc R
H62B H 0.4798 0.7448 0.0694 0.046 Uiso 1 1 calc R
C63 C 0.3161(3) 0.77054(14) 0.08018(10) 0.0528(9) Uani 1 1 d .
H63A H 0.2833 0.8009 0.0955 0.079 Uiso 1 1 calc R
H63B H 0.3005 0.7331 0.0915 0.079 Uiso 1 1 calc R
H63C H 0.2802 0.7721 0.0533 0.079 Uiso 1 1 calc R
C64 C 0.5064(3) 1.09207(13) 0.10738(10) 0.0539(9) Uani 1 1 d .
H64A H 0.4552 1.0947 0.0828 0.065 Uiso 1 1 calc R
H64B H 0.5881 1.0903 0.1010 0.065 Uiso 1 1 calc R
C65 C 0.4887(4) 1.14337(15) 0.13279(13) 0.0835(13) Uani 1 1 d .
H65A H 0.4068 1.1456 0.1379 0.125 Uiso 1 1 calc R
H65B H 0.5102 1.1784 0.1195 0.125 Uiso 1 1 calc R
H65C H 0.5375 1.1395 0.1575 0.125 Uiso 1 1 calc R
C66 C 0.4118(2) 0.95022(13) 0.17292(7) 0.0350(7) Uani 1 1 d .
H66A H 0.3524 0.9214 0.1782 0.042 Uiso 1 1 calc R
H66B H 0.3788 0.9888 0.1765 0.042 Uiso 1 1 calc R
C67 C 0.5202(2) 0.94190(12) 0.20137(7) 0.0330(7) Uani 1 1 d .
C68 C 0.5504(2) 0.88814(12) 0.21641(7) 0.0323(7) Uani 1 1 d .
C69 C 0.6520(3) 0.88095(13) 0.24066(7) 0.0354(7) Uani 1 1 d .
H69 H 0.6716 0.8439 0.2508 0.042 Uiso 1 1 calc R
C70 C 0.7261(2) 0.92707(13) 0.25046(8) 0.0355(7) Uani 1 1 d .
C71 C 0.6941(3) 0.98100(13) 0.23587(8) 0.0384(7) Uani 1 1 d .
C72 C 0.5926(3) 0.98799(13) 0.21148(8) 0.0389(7) Uani 1 1 d .
H72 H 0.5723 1.0250 0.2015 0.047 Uiso 1 1 calc R
C73 C 0.4973(3) 0.78900(13) 0.22168(9) 0.0452(8) Uani 1 1 d .
H73A H 0.4976 0.7912 0.2503 0.054 Uiso 1 1 calc R
H73B H 0.5735 0.7741 0.2154 0.054 Uiso 1 1 calc R
C74 C 0.4004(3) 0.75036(15) 0.20480(10) 0.0627(10) Uani 1 1 d .
H74A H 0.3255 0.7663 0.2105 0.094 Uiso 1 1 calc R
H74B H 0.4102 0.7121 0.2164 0.094 Uiso 1 1 calc R
H74C H 0.4027 0.7476 0.1766 0.094 Uiso 1 1 calc R
C75 C 0.7441(4) 1.08085(17) 0.23330(12) 0.0841(14) Uani 1 1 d .
H75A H 0.6730 1.0942 0.2444 0.101 Uiso 1 1 calc R
H75B H 0.7299 1.0818 0.2046 0.101 Uiso 1 1 calc R
C76 C 0.8468(6) 1.1193(2) 0.24692(16) 0.154(3) Uani 1 1 d .
H76A H 0.9138 1.1091 0.2329 0.231 Uiso 1 1 calc R
H76B H 0.8669 1.1140 0.2749 0.231 Uiso 1 1 calc R
H76C H 0.8259 1.1595 0.2417 0.231 Uiso 1 1 calc R
C77 C 0.8426(3) 0.91757(14) 0.27441(8) 0.0421(8) Uani 1 1 d .
H77A H 0.8668 0.8773 0.2709 0.051 Uiso 1 1 calc R
H77B H 0.9014 0.9425 0.2638 0.051 Uiso 1 1 calc R
C78 C 0.8441(2) 0.92921(12) 0.31752(8) 0.0319(7) Uani 1 1 d .
C79 C 0.8239(2) 0.88550(12) 0.34374(8) 0.0314(7) Uani 1 1 d .
C80 C 0.8319(2) 0.89661(12) 0.38319(8) 0.0325(7) Uani 1 1 d .
H80 H 0.8180 0.8665 0.4007 0.039 Uiso 1 1 calc R
C81 C 0.8596(2) 0.95062(12) 0.39774(8) 0.0310(7) Uani 1 1 d .
C82 C 0.8781(3) 0.99432(12) 0.37176(8) 0.0355(7) Uani 1 1 d .
C83 C 0.8717(2) 0.98333(13) 0.33241(8) 0.0372(7) Uani 1 1 d .
H83 H 0.8866 1.0135 0.3151 0.045 Uiso 1 1 calc R
C84 C 0.7833(3) 0.78588(13) 0.35265(10) 0.0527(9) Uani 1 1 d .
H84A H 0.7231 0.7943 0.3704 0.063 Uiso 1 1 calc R
H84B H 0.8576 0.7779 0.3685 0.063 Uiso 1 1 calc R
C85 C 0.7475(4) 0.73484(15) 0.32710(13) 0.0879(14) Uani 1 1 d .
H85A H 0.6734 0.7431 0.3119 0.132 Uiso 1 1 calc R
H85B H 0.7387 0.7010 0.3434 0.132 Uiso 1 1 calc R
H85C H 0.8072 0.7273 0.3094 0.132 Uiso 1 1 calc R
C86 C 0.9209(3) 1.09457(13) 0.36230(10) 0.0560(9) Uani 1 1 d .
H86A H 0.8487 1.1008 0.3450 0.067 Uiso 1 1 calc R
H86B H 0.9850 1.0866 0.3460 0.067 Uiso 1 1 calc R
C87 C 0.9482(4) 1.14641(14) 0.38684(13) 0.0776(13) Uani 1 1 d .
H87A H 0.8915 1.1499 0.4061 0.116 Uiso 1 1 calc R
H87B H 0.9447 1.1806 0.3703 0.116 Uiso 1 1 calc R
H87C H 1.0265 1.1427 0.4003 0.116 Uiso 1 1 calc R
C88 C 0.8753(2) 0.96088(13) 0.44137(8) 0.0370(7) Uani 1 1 d .
H88A H 0.8504 1.0003 0.4472 0.044 Uiso 1 1 calc R
H88B H 0.8263 0.9337 0.4546 0.044 Uiso 1 1 calc R

loop_
_atom_site_aniso_label
_atom_site_aniso_U_11
_atom_site_aniso_U_22
_atom_site_aniso_U_33
_atom_site_aniso_U_23
_atom_site_aniso_U_13
_atom_site_aniso_U_12
O1 0.0376(12) 0.0335(13) 0.0521(12) -0.0047(10) 0.0008(10) 0.0060(10)
O2 0.0430(13) 0.0385(13) 0.0532(13) 0.0089(10) 0.0034(10) -0.0015(11)
O3 0.0644(15) 0.0329(13) 0.0331(11) 0.0056(9) 0.0085(10) 0.0089(11)
O4 0.0646(15) 0.0382(13) 0.0354(11) -0.0032(10) 0.0053(10) -0.0145(11)
O5 0.0681(16) 0.0364(13) 0.0455(12) 0.0044(10) -0.0106(11) -0.0047(11)
O6 0.0525(14) 0.0392(13) 0.0444(12) 0.0024(10) -0.0060(10) 0.0055(11)
O7 0.0762(17) 0.0401(14) 0.0386(12) 0.0024(10) -0.0062(11) -0.0066(12)
O8 0.0573(15) 0.0476(14) 0.0447(12) 0.0060(11) -0.0105(11) -0.0100(11)
O9 0.0401(13) 0.0406(14) 0.0521(13) -0.0031(10) -0.0037(10) 0.0087(11)
O10 0.0269(11) 0.0379(13) 0.0551(13) 0.0129(10) 0.0008(9) -0.0006(9)
O11 0.0494(13) 0.0310(12) 0.0331(10) -0.0006(9) 0.0080(9) -0.0041(10)
O12 0.0587(15) 0.0303(13) 0.0437(12) -0.0030(10) 0.0051(10) 0.0029(10)
O13 0.0526(14) 0.0393(13) 0.0371(11) 0.0005(10) -0.0033(10) -0.0052(10)
O14 0.0659(17) 0.0549(16) 0.0605(14) 0.0179(12) -0.0213(12) -0.0217(13)
O15 0.0500(14) 0.0341(13) 0.0460(12) -0.0052(10) -0.0043(10) 0.0018(10)
O16 0.0767(17) 0.0333(13) 0.0502(13) -0.0005(10) -0.0119(12) -0.0024(11)
C1 0.0338(17) 0.0361(18) 0.0234(14) -0.0035(12) 0.0020(12) 0.0040(14)
C2 0.0417(18) 0.0318(18) 0.0284(15) -0.0026(12) 0.0027(13) 0.0078(14)
C3 0.0367(17) 0.0398(19) 0.0208(13) -0.0047(12) 0.0062(12) 0.0065(14)
C4 0.0398(18) 0.0366(19) 0.0289(15) -0.0002(13) 0.0036(13) 0.0022(15)
C5 0.0460(19) 0.0368(18) 0.0243(14) 0.0025(13) 0.0025(13) 0.0117(15)
C6 0.0381(17) 0.0366(18) 0.0192(13) -0.0050(12) 0.0039(12) 0.0048(14)
C7 0.0433(19) 0.039(2) 0.0424(17) 0.0059(14) -0.0036(15) 0.0073(15)
C8 0.051(2) 0.041(2) 0.128(4) 0.016(2) -0.013(2) -0.0011(18)
C9 0.065(2) 0.041(2) 0.0504(19) 0.0149(16) 0.0031(18) -0.0024(18)
C10 0.074(3) 0.050(2) 0.084(3) 0.022(2) 0.008(2) -0.010(2)
C11 0.0390(18) 0.0410(18) 0.0233(14) -0.0007(12) -0.0052(13) 0.0081(14)
C12 0.0291(16) 0.0366(18) 0.0276(14) -0.0005(13) -0.0026(12) 0.0080(13)
C13 0.0398(18) 0.0308(17) 0.0339(16) -0.0038(13) -0.0035(13) 0.0024(14)
C14 0.0302(17) 0.0351(18) 0.0344(15) -0.0005(13) -0.0038(13) -0.0025(13)
C15 0.0262(16) 0.0369(18) 0.0308(15) -0.0006(13) 0.0002(12) 0.0054(13)
C16 0.0349(17) 0.0316(17) 0.0346(15) -0.0029(13) -0.0008(13) 0.0083(13)
C17 0.0331(17) 0.0344(18) 0.0300(15) 0.0031(13) -0.0023(13) 0.0052(13)
C18 0.080(3) 0.036(2) 0.0441(18) 0.0056(15) 0.0137(18) 0.0029(18)
C19 0.114(4) 0.066(3) 0.065(2) 0.008(2) 0.007(2) 0.042(3)
C20 0.055(2) 0.039(2) 0.0493(19) -0.0029(15) 0.0021(16) -0.0056(16)
C21 0.058(2) 0.042(2) 0.074(2) -0.0004(18) 0.0039(19) -0.0134(18)
C22 0.0355(17) 0.0396(18) 0.0343(15) 0.0000(13) 0.0088(13) 0.0078(14)
C23 0.0314(16) 0.0376(18) 0.0236(13) -0.0053(12) 0.0086(12) 0.0016(14)
C24 0.0372(17) 0.0335(18) 0.0255(14) -0.0046(12) 0.0090(13) 0.0006(14)
C25 0.0393(18) 0.0342(18) 0.0225(13) -0.0036(12) 0.0076(13) 0.0069(14)
C26 0.0323(17) 0.0422(19) 0.0243(14) -0.0038(13) 0.0114(12) 0.0020(14)
C27 0.0421(19) 0.043(2) 0.0279(14) -0.0060(13) 0.0108(14) -0.0083(15)
C28 0.048(2) 0.0366(19) 0.0246(14) 0.0003(13) 0.0082(14) 0.0046(15)
C29 0.092(3) 0.038(2) 0.0361(17) -0.0008(15) 0.0043(18) -0.0025(19)
C30 0.143(4) 0.042(2) 0.060(2) 0.0072(19) -0.014(3) -0.014(2)
C31 0.078(3) 0.036(2) 0.055(2) 0.0062(16) -0.0075(19) -0.0008(18)
C32 0.157(5) 0.041(3) 0.143(5) 0.016(3) -0.061(4) 0.004(3)
C33 0.0348(18) 0.049(2) 0.0425(17) -0.0101(15) 0.0081(14) 0.0028(15)
C34 0.0189(15) 0.0431(19) 0.0374(16) -0.0018(14) -0.0004(12) 0.0061(13)
C35 0.0283(17) 0.043(2) 0.0381(16) 0.0048(14) -0.0007(13) 0.0054(14)
C36 0.0322(17) 0.0383(19) 0.0409(17) -0.0051(14) -0.0050(14) 0.0074(14)
C37 0.0199(15) 0.045(2) 0.0370(16) 0.0006(14) -0.0013(12) 0.0097(13)
C38 0.0240(16) 0.044(2) 0.0382(16) 0.0027(14) -0.0009(13) 0.0023(14)
C39 0.0268(16) 0.0394(19) 0.0443(17) -0.0032(14) -0.0041(13) 0.0040(14)
C40 0.111(4) 0.046(2) 0.053(2) -0.0006(18) -0.013(2) -0.006(2)
C41 0.248(8) 0.062(3) 0.077(3) 0.016(2) -0.031(4) -0.060(4)
C42 0.050(2) 0.043(2) 0.0513(19) 0.0046(16) -0.0079(16) -0.0071(16)
C43 0.086(3) 0.057(3) 0.067(2) 0.0124(19) -0.005(2) -0.021(2)
C44 0.0290(16) 0.053(2) 0.0335(15) 0.0010(14) 0.0026(13) 0.0075(14)
C45 0.0302(16) 0.0460(19) 0.0187(13) -0.0025(12) 0.0031(12) 0.0058(14)
C46 0.0249(16) 0.0397(19) 0.0329(15) 0.0047(13) 0.0034(12) -0.0015(13)
C47 0.0290(16) 0.0370(18) 0.0286(14) 0.0072(12) 0.0026(12) 0.0044(14)
C48 0.0251(15) 0.0364(17) 0.0205(13) 0.0026(12) 0.0001(11) 0.0005(13)
C49 0.0337(17) 0.0364(18) 0.0260(14) -0.0008(12) 0.0022(12) 0.0011(13)
C50 0.0332(17) 0.0384(19) 0.0245(14) -0.0027(12) -0.0023(12) 0.0080(14)
C51 0.047(2) 0.0380(19) 0.0364(16) 0.0011(14) 0.0014(14) 0.0077(16)
C52 0.074(3) 0.039(2) 0.068(2) -0.0067(17) -0.002(2) 0.0138(18)
C53 0.0343(18) 0.041(2) 0.0544(19) 0.0104(15) 0.0022(15) -0.0040(15)
C54 0.042(2) 0.040(2) 0.076(2) 0.0138(17) 0.0019(18) -0.0035(16)
C55 0.0300(16) 0.0379(18) 0.0234(13) 0.0077(12) 0.0006(12) 0.0015(13)
C56 0.0219(15) 0.0336(17) 0.0257(13) 0.0040(12) -0.0022(11) 0.0032(12)
C57 0.0244(15) 0.0295(17) 0.0286(14) -0.0010(12) -0.0046(12) 0.0011(12)
C58 0.0298(16) 0.0351(18) 0.0283(14) 0.0044(12) 0.0005(12) -0.0010(13)
C59 0.0257(15) 0.0366(18) 0.0251(13) -0.0023(12) -0.0017(12) 0.0064(13)
C60 0.0296(16) 0.0253(16) 0.0347(15) -0.0020(13) -0.0018(12) 0.0040(13)
C61 0.0232(15) 0.0340(17) 0.0307(15) 0.0083(12) 0.0004(12) 0.0018(13)
C62 0.048(2) 0.0265(17) 0.0424(17) 0.0014(13) 0.0107(15) 0.0045(14)
C63 0.051(2) 0.054(2) 0.053(2) -0.0125(17) 0.0078(17) -0.0111(17)
C64 0.062(2) 0.032(2) 0.068(2) 0.0003(17) 0.0094(19) -0.0014(17)
C65 0.114(4) 0.032(2) 0.106(3) -0.008(2) 0.020(3) -0.003(2)
C66 0.0326(17) 0.0437(19) 0.0283(14) 0.0002(13) 0.0008(12) 0.0055(14)
C67 0.0335(17) 0.0404(19) 0.0260(14) -0.0021(13) 0.0069(12) 0.0019(14)
C68 0.0352(17) 0.0409(19) 0.0215(13) -0.0045(13) 0.0071(12) -0.0009(14)
C69 0.0415(18) 0.0411(19) 0.0238(14) -0.0007(13) 0.0049(13) 0.0068(15)
C70 0.0308(17) 0.050(2) 0.0270(14) -0.0025(14) 0.0085(13) 0.0023(15)
C71 0.0425(19) 0.044(2) 0.0280(15) 0.0009(14) 0.0014(13) -0.0094(16)
C72 0.0417(19) 0.0417(19) 0.0332(15) 0.0026(14) 0.0021(14) 0.0019(15)
C73 0.056(2) 0.041(2) 0.0399(17) -0.0047(15) 0.0104(16) 0.0002(16)
C74 0.082(3) 0.050(2) 0.056(2) -0.0044(17) 0.008(2) -0.014(2)
C75 0.104(4) 0.069(3) 0.071(3) 0.028(2) -0.031(2) -0.037(3)
C76 0.204(7) 0.097(4) 0.138(5) 0.073(4) -0.101(5) -0.101(4)
C77 0.0325(17) 0.061(2) 0.0333(16) -0.0010(14) 0.0064(13) 0.0031(15)
C78 0.0190(15) 0.0421(19) 0.0342(15) -0.0016(14) 0.0008(12) 0.0048(13)
C79 0.0225(15) 0.0310(17) 0.0391(16) -0.0019(13) -0.0060(12) 0.0027(12)
C80 0.0285(16) 0.0322(17) 0.0368(16) 0.0057(13) 0.0025(13) 0.0009(13)
C81 0.0266(16) 0.0297(17) 0.0358(15) -0.0024(13) -0.0020(12) 0.0040(13)
C82 0.0372(18) 0.0254(17) 0.0417(17) -0.0003(13) -0.0078(14) -0.0027(13)
C83 0.0325(17) 0.0345(18) 0.0443(17) 0.0101(14) 0.0016(14) 0.0006(14)
C84 0.054(2) 0.0310(19) 0.069(2) 0.0001(17) -0.0155(18) 0.0009(16)
C85 0.112(4) 0.038(2) 0.105(3) -0.008(2) -0.033(3) 0.000(2)
C86 0.053(2) 0.034(2) 0.077(2) 0.0110(18) -0.0106(19) -0.0057(16)
C87 0.076(3) 0.032(2) 0.119(3) -0.002(2) -0.019(3) -0.0076(19)
C88 0.0345(17) 0.0431(19) 0.0339(15) -0.0030(13) 0.0056(13) 0.0035(14)

loop_
_atom_type_symbol
_atom_type_description
_atom_type_scat_dispersion_real
_atom_type_scat_dispersion_imag
_atom_type_scat_source
C C 0.0033 0.0016 'International Tables Vol C Tables 4.2.6.8 and 6.1.1.4'
H H 0.0000 0.0000 'International Tables Vol C Tables 4.2.6.8 and 6.1.1.4'
O O 0.0106 0.0060 'International Tables Vol C Tables 4.2.6.8 and 6.1.1.4'

loop_
_geom_angle_atom_site_label_1
_geom_angle_atom_site_label_2
_geom_angle_atom_site_label_3
_geom_angle
C1 O1 C7 118.6(2)
C4 O2 C9 117.8(2)
C17 O3 C18 119.5(2)
C14 O4 C20 119.5(2)
C28 O5 C29 119.1(3)
C25 O6 C31 118.6(2)
C35 O7 C40 120.1(2)
C38 O8 C42 119.3(2)
C50 O9 C51 118.4(2)
C47 O10 C53 118.3(2)
C57 O11 C62 118.1(2)
C60 O12 C64 118.6(2)
C68 O13 C73 118.3(2)
C71 O14 C75 118.7(3)
C79 O15 C84 118.1(2)
C82 O16 C86 118.5(2)
C2 C1 O1 123.7(3)
C2 C1 C6 120.7(3)
O1 C1 C6 115.6(2)
C1 C2 C3 121.8(3)
C1 C2 H2 119.1
C3 C2 H2 119.1
C2 C3 C4 118.2(3)
C2 C3 C88 120.3(3)
C4 C3 C88 121.5(3)
O2 C4 C3 116.2(3)
O2 C4 C5 124.2(3)
C3 C4 C5 119.7(3)
C6 C5 C4 121.9(3)
C6 C5 H5 119.0
C4 C5 H5 119.0
C1 C6 C5 117.7(3)
C1 C6 C11 121.4(3)
C5 C6 C11 120.8(3)
O1 C7 C8 106.5(3)
O1 C7 H7A 110.4
C8 C7 H7A 110.4
O1 C7 H7B 110.4
C8 C7 H7B 110.4
H7A C7 H7B 108.6
C7 C8 H8A 109.5
C7 C8 H8B 109.5
H8A C8 H8B 109.5
C7 C8 H8C 109.5
H8A C8 H8C 109.5
H8B C8 H8C 109.5
O2 C9 C10 106.7(3)
O2 C9 H9A 110.4
C10 C9 H9A 110.4
O2 C9 H9B 110.4
C10 C9 H9B 110.4
H9A C9 H9B 108.6
C9 C10 H10A 109.5
C9 C10 H10B 109.5
H10A C10 H10B 109.5
C9 C10 H10C 109.5
H10A C10 H10C 109.5
H10B C10 H10C 109.5
C12 C11 C6 109.8(2)
C12 C11 H11A 109.7
C6 C11 H11A 109.7
C12 C11 H11B 109.7
C6 C11 H11B 109.7
H11A C11 H11B 108.2
C17 C12 C13 118.3(2)
C17 C12 C11 121.7(3)
C13 C12 C11 119.6(3)
C14 C13 C12 121.1(3)
C14 C13 H13 119.5
C12 C13 H13 119.5
C13 C14 O4 123.4(3)
C13 C14 C15 120.4(3)
O4 C14 C15 116.1(2)
C16 C15 C14 118.0(2)
C16 C15 C22 121.8(3)
C14 C15 C22 120.1(2)
C15 C16 C17 121.7(3)
C15 C16 H16 119.2
C17 C16 H16 119.2
O3 C17 C12 115.7(2)
O3 C17 C16 123.9(3)
C12 C17 C16 120.3(3)
O3 C18 C19 113.7(3)
O3 C18 H18A 108.8
C19 C18 H18A 108.8
O3 C18 H18B 108.8
C19 C18 H18B 108.8
H18A C18 H18B 107.7
C18 C19 H19A 109.5
C18 C19 H19B 109.5
H19A C19 H19B 109.5
C18 C19 H19C 109.5
H19A C19 H19C 109.5
H19B C19 H19C 109.5
O4 C20 C21 107.0(3)
O4 C20 H20A 110.3
C21 C20 H20A 110.3
O4 C20 H20B 110.3
C21 C20 H20B 110.3
H20A C20 H20B 108.6
C20 C21 H21A 109.5
C20 C21 H21B 109.5
H21A C21 H21B 109.5
C20 C21 H21C 109.5
H21A C21 H21C 109.5
H21B C21 H21C 109.5
C23 C22 C15 111.5(2)
C23 C22 H22A 109.3
C15 C22 H22A 109.3
C23 C22 H22B 109.3
C15 C22 H22B 109.3
H22A C22 H22B 108.0
C28 C23 C24 117.9(3)
C28 C23 C22 121.4(3)
C24 C23 C22 120.6(3)
C23 C24 C25 121.4(3)
C23 C24 H24 119.3
C25 C24 H24 119.3
O6 C25 C26 116.3(3)
O6 C25 C24 123.5(3)
C26 C25 C24 120.2(3)
C25 C26 C27 118.9(3)
C25 C26 C33 120.7(3)
C27 C26 C33 120.3(3)
C26 C27 C28 120.9(3)
C26 C27 H27 119.5
C28 C27 H27 119.5
O5 C28 C23 114.7(3)
O5 C28 C27 124.7(3)
C23 C28 C27 120.6(3)
O5 C29 C30 106.8(3)
O5 C29 H29A 110.4
C30 C29 H29A 110.4
O5 C29 H29B 110.4
C30 C29 H29B 110.4
H29A C29 H29B 108.6
C29 C30 H30A 109.5
C29 C30 H30B 109.5
H30A C30 H30B 109.5
C29 C30 H30C 109.5
H30A C30 H30C 109.5
H30B C30 H30C 109.5
O6 C31 C32 106.5(3)
O6 C31 H31A 110.4
C32 C31 H31A 110.4
O6 C31 H31B 110.4
C32 C31 H31B 110.4
H31A C31 H31B 108.6
C31 C32 H32A 109.5
C31 C32 H32B 109.5
H32A C32 H32B 109.5
C31 C32 H32C 109.5
H32A C32 H32C 109.5
H32B C32 H32C 109.5
C26 C33 C34 117.3(2)
C26 C33 H33A 108.0
C34 C33 H33A 108.0
C26 C33 H33B 108.0
C34 C33 H33B 108.0
H33A C33 H33B 107.2
C39 C34 C35 118.3(3)
C39 C34 C33 121.4(3)
C35 C34 C33 120.1(3)
O7 C35 C34 115.8(3)
O7 C35 C36 123.9(3)
C34 C35 C36 120.3(3)
C37 C36 C35 121.2(3)
C37 C36 H36 119.4
C35 C36 H36 119.4
C36 C37 C38 118.5(3)
C36 C37 C44 120.5(3)
C38 C37 C44 120.9(3)
O8 C38 C37 116.2(2)
O8 C38 C39 123.9(3)
C37 C38 C39 119.9(3)
C34 C39 C38 121.6(3)
C34 C39 H39 119.2
C38 C39 H39 119.2
O7 C40 C41 106.8(3)
O7 C40 H40A 110.4
C41 C40 H40A 110.4
O7 C40 H40B 110.4
C41 C40 H40B 110.4
H40A C40 H40B 108.6
C40 C41 H41A 109.5
C40 C41 H41B 109.5
H41A C41 H41B 109.5
C40 C41 H41C 109.5
H41A C41 H41C 109.5
H41B C41 H41C 109.5
O8 C42 C43 107.4(3)
O8 C42 H42A 110.2
C43 C42 H42A 110.2
O8 C42 H42B 110.2
C43 C42 H42B 110.2
H42A C42 H42B 108.5
C42 C43 H43A 109.5
C42 C43 H43B 109.5
H43A C43 H43B 109.5
C42 C43 H43C 109.5
H43A C43 H43C 109.5
H43B C43 H43C 109.5
C37 C44 C45 111.2(2)
C37 C44 H44A 109.4
C45 C44 H44A 109.4
C37 C44 H44B 109.4
C45 C44 H44B 109.4
H44A C44 H44B 108.0
C50 C45 C46 118.3(3)
C50 C45 C44 120.8(3)
C46 C45 C44 120.8(3)
C47 C46 C45 121.3(3)
C47 C46 H46 119.3
C45 C46 H46 119.3
O10 C47 C46 123.6(3)
O10 C47 C48 116.0(2)
C46 C47 C48 120.4(3)
C47 C48 C49 118.4(3)
C47 C48 C55 121.6(2)
C49 C48 C55 119.9(2)
C50 C49 C48 121.1(3)
C50 C49 H49 119.4
C48 C49 H49 119.4
O9 C50 C45 116.1(3)
O9 C50 C49 123.5(3)
C45 C50 C49 120.4(3)
O9 C51 C52 107.2(3)
O9 C51 H51A 110.3
C52 C51 H51A 110.3
O9 C51 H51B 110.3
C52 C51 H51B 110.3
H51A C51 H51B 108.5
C51 C52 H52A 109.5
C51 C52 H52B 109.5
H52A C52 H52B 109.5
C51 C52 H52C 109.5
H52A C52 H52C 109.5
H52B C52 H52C 109.5
O10 C53 C54 107.4(3)
O10 C53 H53A 110.2
C54 C53 H53A 110.2
O10 C53 H53B 110.2
C54 C53 H53B 110.2
H53A C53 H53B 108.5
C53 C54 H54A 109.5
C53 C54 H54B 109.5
H54A C54 H54B 109.5
C53 C54 H54C 109.5
H54A C54 H54C 109.5
H54B C54 H54C 109.5
C56 C55 C48 109.1(2)
C56 C55 H55A 109.9
C48 C55 H55A 109.9
C56 C55 H55B 109.9
C48 C55 H55B 109.9
H55A C55 H55B 108.3
C57 C56 C61 117.7(2)
C57 C56 C55 121.4(2)
C61 C56 C55 120.6(2)
O11 C57 C56 115.4(2)
O11 C57 C58 123.6(2)
C56 C57 C58 121.0(2)
C57 C58 C59 120.6(3)
C57 C58 H58 119.7
C59 C58 H58 119.7
C60 C59 C58 118.7(2)
C60 C59 C66 122.1(2)
C58 C59 C66 119.1(2)
O12 C60 C61 123.8(2)
O12 C60 C59 116.0(2)
C61 C60 C59 120.2(2)
C60 C61 C56 121.6(2)
C60 C61 H61 119.2
C56 C61 H61 119.2
O11 C62 C63 112.8(2)
O11 C62 H62A 109.0
C63 C62 H62A 109.0
O11 C62 H62B 109.0
C63 C62 H62B 109.0
H62A C62 H62B 107.8
C62 C63 H63A 109.5
C62 C63 H63B 109.5
H63A C63 H63B 109.5
C62 C63 H63C 109.5
H63A C63 H63C 109.5
H63B C63 H63C 109.5
O12 C64 C65 107.0(3)
O12 C64 H64A 110.3
C65 C64 H64A 110.3
O12 C64 H64B 110.3
C65 C64 H64B 110.3
H64A C64 H64B 108.6
C64 C65 H65A 109.5
C64 C65 H65B 109.5
H65A C65 H65B 109.5
C64 C65 H65C 109.5
H65A C65 H65C 109.5
H65B C65 H65C 109.5
C59 C66 C67 110.0(2)
C59 C66 H66A 109.7
C67 C66 H66A 109.7
C59 C66 H66B 109.7
C67 C66 H66B 109.7
H66A C66 H66B 108.2
C72 C67 C68 118.8(3)
C72 C67 C66 120.1(3)
C68 C67 C66 121.1(3)
O13 C68 C69 123.7(3)
O13 C68 C67 116.0(3)
C69 C68 C67 120.2(3)
C68 C69 C70 121.2(3)
C68 C69 H69 119.4
C70 C69 H69 119.4
C71 C70 C69 118.2(3)
C71 C70 C77 121.2(3)
C69 C70 C77 120.6(3)
O14 C71 C72 124.0(3)
O14 C71 C70 115.5(3)
C72 C71 C70 120.4(3)
C67 C72 C71 121.2(3)
C67 C72 H72 119.4
C71 C72 H72 119.4
O13 C73 C74 106.5(3)
O13 C73 H73A 110.4
C74 C73 H73A 110.4
O13 C73 H73B 110.4
C74 C73 H73B 110.4
H73A C73 H73B 108.6
C73 C74 H74A 109.5
C73 C74 H74B 109.5
H74A C74 H74B 109.5
C73 C74 H74C 109.5
H74A C74 H74C 109.5
H74B C74 H74C 109.5
O14 C75 C76 107.4(4)
O14 C75 H75A 110.2
C76 C75 H75A 110.2
O14 C75 H75B 110.2
C76 C75 H75B 110.2
H75A C75 H75B 108.5
C75 C76 H76A 109.5
C75 C76 H76B 109.5
H76A C76 H76B 109.5
C75 C76 H76C 109.5
H76A C76 H76C 109.5
H76B C76 H76C 109.5
C78 C77 C70 115.7(2)
C78 C77 H77A 108.4
C70 C77 H77A 108.4
C78 C77 H77B 108.4
C70 C77 H77B 108.4
H77A C77 H77B 107.4
C83 C78 C79 118.0(3)
C83 C78 C77 120.6(3)
C79 C78 C77 121.4(3)
O15 C79 C80 124.3(3)
O15 C79 C78 115.5(2)
C80 C79 C78 120.2(3)
C79 C80 C81 121.4(3)
C79 C80 H80 119.3
C81 C80 H80 119.3
C80 C81 C82 118.6(3)
C80 C81 C88 120.4(2)
C82 C81 C88 121.0(3)
C83 C82 C81 120.3(3)
C83 C82 O16 123.3(3)
C81 C82 O16 116.4(2)
C82 C83 C78 121.5(3)
C82 C83 H83 119.2
C78 C83 H83 119.2
O15 C84 C85 106.7(3)
O15 C84 H84A 110.4
C85 C84 H84A 110.4
O15 C84 H84B 110.4
C85 C84 H84B 110.4
H84A C84 H84B 108.6
C84 C85 H85A 109.5
C84 C85 H85B 109.5
H85A C85 H85B 109.5
C84 C85 H85C 109.5
H85A C85 H85C 109.5
H85B C85 H85C 109.5
O16 C86 C87 107.5(3)
O16 C86 H86A 110.2
C87 C86 H86A 110.2
O16 C86 H86B 110.2
C87 C86 H86B 110.2
H86A C86 H86B 108.5
C86 C87 H87A 109.5
C86 C87 H87B 109.5
H87A C87 H87B 109.5
C86 C87 H87C 109.5
H87A C87 H87C 109.5
H87B C87 H87C 109.5
C3 C88 C81 109.8(2)
C3 C88 H88A 109.7
C81 C88 H88A 109.7
C3 C88 H88B 109.7
C81 C88 H88B 109.7
H88A C88 H88B 108.2

loop_
_geom_bond_atom_site_label_1
_geom_bond_atom_site_label_2
_geom_bond_distance
O1 C1 1.385(3)
O1 C7 1.426(3)
O2 C4 1.378(3)
O2 C9 1.429(4)
O3 C17 1.387(3)
O3 C18 1.414(3)
O4 C14 1.388(3)
O4 C20 1.404(3)
O5 C28 1.376(3)
O5 C29 1.425(4)
O6 C25 1.376(3)
O6 C31 1.424(4)
O7 C35 1.376(3)
O7 C40 1.401(4)
O8 C38 1.381(3)
O8 C42 1.419(3)
O9 C50 1.383(3)
O9 C51 1.424(4)
O10 C47 1.382(3)
O10 C53 1.420(3)
O11 C57 1.388(3)
O11 C62 1.428(3)
O12 C60 1.376(3)
O12 C64 1.415(4)
O13 C68 1.380(3)
O13 C73 1.418(3)
O14 C71 1.388(4)
O14 C75 1.405(4)
O15 C79 1.374(3)
O15 C84 1.418(4)
O16 C82 1.389(3)
O16 C86 1.424(4)
C1 C2 1.384(4)
C1 C6 1.391(4)
C2 C3 1.387(4)
C2 H2 0.9500
C3 C4 1.395(4)
C3 C88 1.524(4)
C4 C5 1.398(4)
C5 C6 1.390(4)
C5 H5 0.9500
C6 C11 1.516(4)
C7 C8 1.508(4)
C7 H7A 0.9900
C7 H7B 0.9900
C8 H8A 0.9800
C8 H8B 0.9800
C8 H8C 0.9800
C9 C10 1.517(5)
C9 H9A 0.9900
C9 H9B 0.9900
C10 H10A 0.9800
C10 H10B 0.9800
C10 H10C 0.9800
C11 C12 1.514(4)
C11 H11A 0.9900
C11 H11B 0.9900
C12 C17 1.386(4)
C12 C13 1.396(4)
C13 C14 1.384(4)
C13 H13 0.9500
C14 C15 1.399(4)
C15 C16 1.382(4)
C15 C22 1.523(4)
C16 C17 1.388(4)
C16 H16 0.9500
C18 C19 1.496(5)
C18 H18A 0.9900
C18 H18B 0.9900
C19 H19A 0.9800
C19 H19B 0.9800
C19 H19C 0.9800
C20 C21 1.499(4)
C20 H20A 0.9900
C20 H20B 0.9900
C21 H21A 0.9800
C21 H21B 0.9800
C21 H21C 0.9800
C22 C23 1.506(4)
C22 H22A 0.9900
C22 H22B 0.9900
C23 C28 1.385(4)
C23 C24 1.389(4)
C24 C25 1.399(4)
C24 H24 0.9500
C25 C26 1.378(4)
C26 C27 1.380(4)
C26 C33 1.508(4)
C27 C28 1.400(4)
C27 H27 0.9500
C29 C30 1.500(5)
C29 H29A 0.9900
C29 H29B 0.9900
C30 H30A 0.9800
C30 H30B 0.9800
C30 H30C 0.9800
C31 C32 1.487(5)
C31 H31A 0.9900
C31 H31B 0.9900
C32 H32A 0.9800
C32 H32B 0.9800
C32 H32C 0.9800
C33 C34 1.526(4)
C33 H33A 0.9900
C33 H33B 0.9900
C34 C39 1.377(4)
C34 C35 1.387(4)
C35 C36 1.399(4)
C36 C37 1.381(4)
C36 H36 0.9500
C37 C38 1.387(4)
C37 C44 1.521(4)
C38 C39 1.400(4)
C39 H39 0.9500
C40 C41 1.491(5)
C40 H40A 0.9900
C40 H40B 0.9900
C41 H41A 0.9800
C41 H41B 0.9800
C41 H41C 0.9800
C42 C43 1.511(4)
C42 H42A 0.9900
C42 H42B 0.9900
C43 H43A 0.9800
C43 H43B 0.9800
C43 H43C 0.9800
C44 C45 1.522(4)
C44 H44A 0.9900
C44 H44B 0.9900
C45 C50 1.386(4)
C45 C46 1.393(4)
C46 C47 1.384(4)
C46 H46 0.9500
C47 C48 1.385(4)
C48 C49 1.395(4)
C48 C55 1.526(4)
C49 C50 1.386(4)
C49 H49 0.9500
C51 C52 1.487(4)
C51 H51A 0.9900
C51 H51B 0.9900
C52 H52A 0.9800
C52 H52B 0.9800
C52 H52C 0.9800
C53 C54 1.498(4)
C53 H53A 0.9900
C53 H53B 0.9900
C54 H54A 0.9800
C54 H54B 0.9800
C54 H54C 0.9800
C55 C56 1.511(4)
C55 H55A 0.9900
C55 H55B 0.9900
C56 C57 1.393(4)
C56 C61 1.397(4)
C57 C58 1.394(4)
C58 C59 1.392(4)
C58 H58 0.9500
C59 C60 1.392(4)
C59 C66 1.507(4)
C60 C61 1.388(4)
C61 H61 0.9500
C62 C63 1.505(4)
C62 H62A 0.9900
C62 H62B 0.9900
C63 H63A 0.9800
C63 H63B 0.9800
C63 H63C 0.9800
C64 C65 1.509(5)
C64 H64A 0.9900
C64 H64B 0.9900
C65 H65A 0.9800
C65 H65B 0.9800
C65 H65C 0.9800
C66 C67 1.529(4)
C66 H66A 0.9900
C66 H66B 0.9900
C67 C72 1.385(4)
C67 C68 1.388(4)
C68 C69 1.386(4)
C69 C70 1.396(4)
C69 H69 0.9500
C70 C71 1.391(4)
C70 C77 1.527(4)
C71 C72 1.387(4)
C72 H72 0.9500
C73 C74 1.510(4)
C73 H73A 0.9900
C73 H73B 0.9900
C74 H74A 0.9800
C74 H74B 0.9800
C74 H74C 0.9800
C75 C76 1.525(6)
C75 H75A 0.9900
C75 H75B 0.9900
C76 H76A 0.9800
C76 H76B 0.9800
C76 H76C 0.9800
C77 C78 1.512(4)
C77 H77A 0.9900
C77 H77B 0.9900
C78 C83 1.388(4)
C78 C79 1.397(4)
C79 C80 1.381(4)
C80 C81 1.382(4)
C80 H80 0.9500
C81 C82 1.387(4)
C81 C88 1.519(4)
C82 C83 1.378(4)
C83 H83 0.9500
C84 C85 1.515(5)
C84 H84A 0.9900
C84 H84B 0.9900
C85 H85A 0.9800
C85 H85B 0.9800
C85 H85C 0.9800
C86 C87 1.492(5)
C86 H86A 0.9900
C86 H86B 0.9900
C87 H87A 0.9800
C87 H87B 0.9800
C87 H87C 0.9800
C88 H88A 0.9900
C88 H88B 0.9900

loop_
_platon_squeeze_void_nr
_platon_squeeze_void_average_x
_platon_squeeze_void_average_y
_platon_squeeze_void_average_z
_platon_squeeze_void_volume
_platon_squeeze_void_count_electrons
1 0.168 0.943 0.360 216.8 42.1
2 -0.168 0.056 0.640 217.0 42.1
3 0.198 1.054 0.856 195.8 40.1
4 0.332 0.443 0.140 216.9 42.1
5 0.302 0.554 0.644 195.8 40.1
6 0.668 0.557 0.860 216.8 42.1
7 0.698 0.446 0.356 195.8 40.0
8 0.802 0.946 0.144 195.8 40.0
